data_7020589
loop_
_publ_author_name
'Jing, Xue-Hui'
'Yi, Xiu-Chun'
'Gao, En-Qing'
'Blatov, Vladislav A.'

_publ_section_title
;
 Synthesis, structure, topology and magnetic properties of cobalt(ii)
 coordination polymers with 2-nitrobiphenyl-4,4'-dicarboxylic acid and
 bis(pyridyl) ligands.
;
_journal_issue 47
_journal_name_full 'Dalton transactions (Cambridge, England : 2003)'
_journal_page_first 14316
_journal_page_last 14328
_journal_paper_doi 10.1039/c2dt31917a
_journal_volume 41
_journal_year 2012
_chemical_formula_sum 'C72 H53 Co3 N9 O22'
_chemical_formula_weight 1573.02
_chemical_name_systematic
;
?
;
_space_group_IT_number 15
_symmetry_cell_setting monoclinic
_symmetry_space_group_name_Hall '-C 2yc'
_symmetry_space_group_name_H-M 'C 1 2/c 1'
_atom_sites_solution_hydrogens geom
_atom_sites_solution_primary direct
_atom_sites_solution_secondary difmap
_audit_creation_method SHELXL-97
_cell_angle_alpha 90.00
_cell_angle_beta 117.481(2)
_cell_angle_gamma 90.00
_cell_formula_units_Z 4
_cell_length_a 21.5771(11)
_cell_length_b 18.2763(9)
_cell_length_c 22.6883(11)
_cell_measurement_temperature 296(2)
_cell_volume 7937.6(7)
_computing_structure_refinement 'SHELXL-97 (Sheldrick, 1997)'
_computing_structure_solution 'SHELXS-97 (Sheldrick, 1990)'
_diffrn_ambient_temperature 296(2)
_diffrn_measured_fraction_theta_full 0.998
_diffrn_measured_fraction_theta_max 0.998
_diffrn_measurement_device_type 'CCD area detector'
_diffrn_measurement_method 'phi and omega scans'
_diffrn_radiation_monochromator graphite
_diffrn_radiation_source 'fine-focus sealed tube'
_diffrn_radiation_type MoK\a
_diffrn_radiation_wavelength 0.71073
_diffrn_reflns_av_R_equivalents 0.0752
_diffrn_reflns_av_sigmaI/netI 0.0557
_diffrn_reflns_limit_h_max 26
_diffrn_reflns_limit_h_min -26
_diffrn_reflns_limit_k_max 22
_diffrn_reflns_limit_k_min -20
_diffrn_reflns_limit_l_max 26
_diffrn_reflns_limit_l_min -27
_diffrn_reflns_number 48903
_diffrn_reflns_theta_full 26.01
_diffrn_reflns_theta_max 26.01
_diffrn_reflns_theta_min 1.54
_exptl_absorpt_coefficient_mu 0.695
_exptl_absorpt_correction_T_max 0.9338
_exptl_absorpt_correction_T_min 0.8455
_exptl_absorpt_correction_type multi-scan
_exptl_crystal_colour pink
_exptl_crystal_density_diffrn 1.316
_exptl_crystal_density_method 'not measured'
_exptl_crystal_description block
_exptl_crystal_F_000 3220
_exptl_crystal_size_max 0.25
_exptl_crystal_size_mid 0.20
_exptl_crystal_size_min 0.10
_refine_diff_density_max 0.846
_refine_diff_density_min -0.519
_refine_diff_density_rms 0.125
_refine_ls_extinction_method none
_refine_ls_goodness_of_fit_ref 1.087
_refine_ls_hydrogen_treatment mixed
_refine_ls_matrix_type full
_refine_ls_number_parameters 501
_refine_ls_number_reflns 7808
_refine_ls_number_restraints 12
_refine_ls_restrained_S_all 1.088
_refine_ls_R_factor_all 0.1207
_refine_ls_R_factor_gt 0.0740
_refine_ls_shift/su_max 0.001
_refine_ls_shift/su_mean 0.000
_refine_ls_structure_factor_coef Fsqd
_refine_ls_weighting_details 'calc w=1/[\s^2^(Fo^2^)+(0.1161P)^2^+28.7920P] where P=(Fo^2^+2Fc^2^)/3'
_refine_ls_weighting_scheme calc
_refine_ls_wR_factor_gt 0.1961
_refine_ls_wR_factor_ref 0.2365
_reflns_number_gt 5062
_reflns_number_total 7808
_reflns_threshold_expression >2sigma(I)
_cod_data_source_file c2dt31917a.txt
_cod_data_source_block 2
_cod_depositor_comments
;
The following automatic conversions were performed:

'_symmetry_cell_setting' value 'Monoclinic' changed to 'monoclinic'
according to /home/saulius/struct/CIF-dictionaries/cif_core.dic
dictionary named 'cif_core.dic' version 2.4.2 from 2011-04-26.

Automatic conversion script
Id: cif_fix_values 1891 2012-01-12 08:04:46Z andrius 
;
_cod_original_sg_symbol_H-M C2/c
_cod_database_code 7020589

loop_
_symmetry_equiv_pos_as_xyz
'x, y, z'
'-x, y, -z+1/2'
'x+1/2, y+1/2, z'
'-x+1/2, y+1/2, -z+1/2'
'-x, -y, -z'
'x, -y, z-1/2'
'-x+1/2, -y+1/2, -z'
'x+1/2, -y+1/2, z-1/2'

loop_
_atom_site_label
_atom_site_type_symbol
_atom_site_fract_x
_atom_site_fract_y
_atom_site_fract_z
_atom_site_U_iso_or_equiv
_atom_site_adp_type
_atom_site_occupancy
_atom_site_symmetry_multiplicity
_atom_site_calc_flag
_atom_site_refinement_flags
_atom_site_disorder_group
Co1 Co 0.89305(3) 1.01235(4) 0.43491(3) 0.0346(2) Uani 1 1 d . .
Co2 Co 0.7500 0.2500 0.5000 0.0371(3) Uani 1 2 d S .
N1 N 0.8867(4) 1.0178(4) 0.3373(3) 0.0484(13) Uani 0.675(6) 1 d PG 1
C1 C 0.8591(5) 0.9575(3) 0.2960(3) 0.077(3) Uani 0.675(6) 1 d PG 1
H1A H 0.8416 0.9182 0.3097 0.092 Uiso 0.675(6) 1 calc PR 1
C2 C 0.8576(5) 0.9560(4) 0.2341(3) 0.080(3) Uani 0.675(6) 1 d PG 1
H2A H 0.8392 0.9157 0.2065 0.095 Uiso 0.675(6) 1 calc PR 1
C3 C 0.8838(4) 1.0148(4) 0.2135(3) 0.0550(17) Uani 0.675(6) 1 d PG 1
C4 C 0.9113(5) 1.0751(4) 0.2548(4) 0.094(5) Uani 0.675(6) 1 d PG 1
H4A H 0.9288 1.1144 0.2411 0.113 Uiso 0.675(6) 1 calc PR 1
C5 C 0.9128(5) 1.0766(4) 0.3167(4) 0.090(5) Uani 0.675(6) 1 d PG 1
H5A H 0.9312 1.1170 0.3443 0.108 Uiso 0.675(6) 1 calc PR 1
N1' N 0.8960(9) 1.0186(9) 0.3411(6) 0.0484(13) Uani 0.325(6) 1 d PG 2
C1' C 0.9246(10) 0.9597(8) 0.3233(7) 0.077(3) Uani 0.325(6) 1 d PG 2
H1'A H 0.9452 0.9214 0.3530 0.092 Uiso 0.325(6) 1 calc PR 2
C2' C 0.9222(10) 0.9580(8) 0.2611(7) 0.080(3) Uani 0.325(6) 1 d PG 2
H2'A H 0.9413 0.9185 0.2491 0.095 Uiso 0.325(6) 1 calc PR 2
C3' C 0.8914(9) 1.0151(10) 0.2167(6) 0.0550(17) Uani 0.325(6) 1 d PG 2
C4' C 0.8628(9) 1.0741(9) 0.2345(8) 0.094(5) Uani 0.325(6) 1 d PG 2
H4'A H 0.8422 1.1123 0.2048 0.113 Uiso 0.325(6) 1 calc PR 2
C5' C 0.8652(9) 1.0758(8) 0.2967(9) 0.090(5) Uani 0.325(6) 1 d PG 2
H5'A H 0.8461 1.1152 0.3087 0.108 Uiso 0.325(6) 1 calc PR 2
N2 N 0.8913(6) 1.0011(9) 0.0270(5) 0.0452(14) Uani 0.675(6) 1 d PG 1
C8 C 0.8867(6) 0.9375(8) 0.0584(5) 0.060(3) Uani 0.675(6) 1 d PG 1
H8A H 0.8848 0.8922 0.0390 0.072 Uiso 0.675(6) 1 calc PR 1
C7 C 0.8847(7) 0.9418(8) 0.1187(5) 0.064(3) Uani 0.675(6) 1 d PG 1
H7A H 0.8816 0.8992 0.1397 0.076 Uiso 0.675(6) 1 calc PR 1
C6 C 0.8874(8) 1.0095(10) 0.1476(6) 0.0550(17) Uani 0.675(6) 1 d PG 1
C10 C 0.8921(7) 1.0731(8) 0.1162(8) 0.081(5) Uani 0.675(6) 1 d PG 1
H10A H 0.8939 1.1184 0.1355 0.097 Uiso 0.675(6) 1 calc PR 1
C9 C 0.8940(6) 1.0689(8) 0.0559(7) 0.072(4) Uani 0.675(6) 1 d PG 1
H9A H 0.8972 1.1114 0.0349 0.087 Uiso 0.675(6) 1 calc PR 1
N2' N 0.8896(13) 0.996(2) 0.0291(11) 0.0452(14) Uani 0.325(6) 1 d PG 2
C8' C 0.9115(13) 0.9390(17) 0.0751(13) 0.060(3) Uani 0.325(6) 1 d PG 2
H8'A H 0.9280 0.8957 0.0659 0.072 Uiso 0.325(6) 1 calc PR 2
C7' C 0.9086(15) 0.9469(19) 0.1347(11) 0.064(3) Uani 0.325(6) 1 d PG 2
H7'A H 0.9232 0.9089 0.1654 0.076 Uiso 0.325(6) 1 calc PR 2
C6' C 0.8839(17) 1.012(2) 0.1484(13) 0.0550(17) Uani 0.325(6) 1 d PG 2
C10' C 0.8620(15) 1.0684(18) 0.1024(18) 0.081(5) Uani 0.325(6) 1 d PG 2
H10B H 0.8454 1.1117 0.1116 0.097 Uiso 0.325(6) 1 calc PR 2
C9' C 0.8648(13) 1.0605(18) 0.0428(16) 0.072(4) Uani 0.325(6) 1 d PG 2
H9'A H 0.8502 1.0985 0.0121 0.087 Uiso 0.325(6) 1 calc PR 2
C11 C 0.9957(3) 0.8797(3) 0.4932(3) 0.0379(12) Uani 1 1 d . .
C12 C 0.9686(3) 0.8027(3) 0.4812(3) 0.0448(13) Uani 1 1 d . .
C13 C 1.0059(4) 0.7466(4) 0.5214(4) 0.074(2) Uani 1 1 d . .
H13C H 1.0501 0.7556 0.5562 0.089 Uiso 1 1 calc R .
C14 C 0.9786(5) 0.6755(4) 0.5111(5) 0.096(3) Uani 1 1 d . .
H14A H 1.0052 0.6378 0.5388 0.115 Uiso 1 1 calc R .
C15 C 0.9134(4) 0.6606(4) 0.4607(4) 0.074(2) Uani 1 1 d . .
C16 C 0.8775(5) 0.7180(4) 0.4195(4) 0.097(3) Uani 1 1 d D .
C17 C 0.9043(4) 0.7868(4) 0.4293(4) 0.084(2) Uani 1 1 d . .
H17A H 0.8786 0.8239 0.4002 0.101 Uiso 1 1 calc R .
C18 C 0.8787(5) 0.5859(5) 0.4506(6) 0.073(3) Uani 0.654(10) 1 d PG 1
C19 C 0.8373(6) 0.5676(4) 0.4806(6) 0.088(4) Uani 0.654(10) 1 d PG 1
H19A H 0.8252 0.6031 0.5027 0.105 Uiso 0.654(10) 1 calc PR 1
C20 C 0.8140(5) 0.4961(4) 0.4774(5) 0.077(3) Uani 0.654(10) 1 d PG 1
H20A H 0.7863 0.4838 0.4974 0.093 Uiso 0.654(10) 1 calc PR 1
C21 C 0.8320(5) 0.4429(4) 0.4442(6) 0.0569(17) Uani 0.654(10) 1 d PG 1
C22 C 0.8735(5) 0.4613(7) 0.4143(5) 0.061(3) Uani 0.654(10) 1 d PG 1
H22A H 0.8856 0.4257 0.3921 0.073 Uiso 0.654(10) 1 calc PR 1
C23 C 0.8968(6) 0.5328(7) 0.4175(6) 0.069(4) Uani 0.654(10) 1 d PGD 1
C18' C 0.8971(12) 0.5798(11) 0.4561(12) 0.073(3) Uani 0.346(10) 1 d PG 2
C19' C 0.8897(11) 0.5513(9) 0.5092(10) 0.088(4) Uani 0.346(10) 1 d PG 2
H19B H 0.9037 0.5785 0.5479 0.105 Uiso 0.346(10) 1 calc PR 2
C20' C 0.8613(10) 0.4819(8) 0.5046(9) 0.077(3) Uani 0.346(10) 1 d PG 2
H20B H 0.8563 0.4628 0.5401 0.093 Uiso 0.346(10) 1 calc PR 2
C21' C 0.8403(10) 0.4412(9) 0.4468(11) 0.0569(17) Uani 0.346(10) 1 d PG 2
C22' C 0.8477(12) 0.4698(15) 0.3936(8) 0.061(3) Uani 0.346(10) 1 d PG 2
H22B H 0.8337 0.4425 0.3549 0.073 Uiso 0.346(10) 1 calc PR 2
C23' C 0.8762(13) 0.5391(16) 0.3983(10) 0.069(4) Uani 0.346(10) 1 d PG 2
H23A H 0.8811 0.5582 0.3627 0.083 Uiso 0.346(10) 1 calc PR 2
C24 C 0.8113(3) 0.3642(3) 0.4435(3) 0.0498(14) Uani 1 1 d . .
C25 C 0.6558(3) 0.2585(4) 0.3471(3) 0.0557(16) Uani 1 1 d . .
H25A H 0.6991 0.2640 0.3479 0.067 Uiso 1 1 calc R .
C26 C 0.5975(3) 0.2598(4) 0.2864(3) 0.0540(15) Uani 1 1 d . .
H26A H 0.6021 0.2662 0.2479 0.065 Uiso 1 1 calc R .
C27 C 0.5326(3) 0.2516(3) 0.2825(3) 0.0453(13) Uani 1 1 d . .
C28 C 0.5309(3) 0.2410(4) 0.3422(3) 0.0583(16) Uani 1 1 d . .
H28A H 0.4883 0.2338 0.3424 0.070 Uiso 1 1 calc R .
C29 C 0.5913(3) 0.2411(4) 0.4009(3) 0.0563(16) Uani 1 1 d . .
H29A H 0.5884 0.2348 0.4402 0.068 Uiso 1 1 calc R .
C30 C 0.7623(3) 1.0033(3) 0.3777(3) 0.0495(14) Uani 1 1 d . .
C31 C 0.6844(3) 0.9989(4) 0.3402(4) 0.0625(18) Uani 1 1 d . .
C32 C 0.6444(4) 1.0523(4) 0.3462(5) 0.099(3) Uani 1 1 d . .
H32A H 0.6650 1.0919 0.3743 0.119 Uiso 1 1 calc R .
C33 C 0.5715(4) 1.0476(5) 0.3095(6) 0.109(3) Uani 1 1 d . .
H33A H 0.5447 1.0852 0.3134 0.131 Uiso 1 1 calc R .
C34 C 0.5388(4) 0.9917(5) 0.2692(4) 0.081(2) Uani 1 1 d . .
C35 C 0.5798(4) 0.9372(6) 0.2655(5) 0.116(4) Uani 1 1 d D .
C36 C 0.6525(4) 0.9396(5) 0.3021(6) 0.118(4) Uani 1 1 d . .
H36A H 0.6792 0.9005 0.3004 0.141 Uiso 1 1 calc R .
O1 O 0.79138(19) 1.0640(2) 0.3961(2) 0.0530(10) Uani 1 1 d . .
O2 O 0.7971(2) 0.9455(2) 0.3883(2) 0.0564(10) Uani 1 1 d . .
O3 O 0.9575(2) 0.9274(2) 0.4535(2) 0.0503(9) Uani 1 1 d . .
O4 O 1.05472(19) 0.8905(2) 0.54104(18) 0.0452(9) Uani 1 1 d . .
O9 O 0.8226(3) 0.3199(2) 0.4078(3) 0.0730(14) Uani 1 1 d . .
O10 O 0.7827(2) 0.3491(2) 0.4792(2) 0.0543(10) Uani 1 1 d . .
O11 O 0.8048(2) 0.1960(2) 0.4575(2) 0.0484(10) Uani 1 1 d . .
H11A H 0.809(4) 0.229(4) 0.442(4) 0.073 Uiso 1 1 d . .
H11B H 0.799(4) 0.162(4) 0.440(4) 0.073 Uiso 1 1 d . .
N3 N 0.6549(2) 0.2499(2) 0.4044(2) 0.0445(11) Uani 1 1 d . .
N4 N 0.5603(16) 0.8655(16) 0.231(2) 0.116(7) Uani 0.50 1 d PD .
O5 O 0.563(3) 0.804(2) 0.251(2) 0.132(5) Uani 0.50 1 d PD .
O6 O 0.515(2) 0.8859(16) 0.1781(17) 0.136(17) Uani 0.50 1 d PD .
O7 O 0.9357(11) 0.5973(7) 0.3534(8) 0.120(5) Uani 0.626(7) 1 d PD 1
N5 N 0.9332(16) 0.5426(9) 0.3771(15) 0.106(7) Uani 0.626(7) 1 d PD 1
O8 O 0.9799(13) 0.4977(15) 0.3880(15) 0.165(9) Uani 0.626(7) 1 d PD 1
N5' N 0.8167(14) 0.7099(17) 0.3529(10) 0.106(7) Uani 0.374(7) 1 d PD .
O7' O 0.7712(14) 0.6760(12) 0.3558(13) 0.120(5) Uani 0.374(7) 1 d PD .
O8' O 0.805(2) 0.736(4) 0.2997(16) 0.165(9) Uani 0.374(7) 1 d PD .
O12 O 0.7548(19) 0.8153(19) 0.2427(18) 0.151(11) Uiso 0.25 1 d P .
O12' O 0.6533(19) 0.776(2) 0.1999(19) 0.155(12) Uiso 0.25 1 d P .
O13C O 0.741(4) 0.690(4) 0.531(4) 0.29(3) Uiso 0.25 1 d P .
O13B O 0.773(4) 0.697(4) 0.579(4) 0.26(3) Uiso 0.25 1 d P .

loop_
_atom_site_aniso_label
_atom_site_aniso_U_11
_atom_site_aniso_U_22
_atom_site_aniso_U_33
_atom_site_aniso_U_23
_atom_site_aniso_U_13
_atom_site_aniso_U_12
Co1 0.0419(4) 0.0339(4) 0.0298(4) -0.0026(3) 0.0180(3) -0.0040(3)
Co2 0.0365(5) 0.0285(5) 0.0393(5) 0.0012(4) 0.0116(4) -0.0021(4)
N1 0.073(4) 0.042(3) 0.036(3) -0.006(2) 0.030(3) -0.006(3)
C1 0.136(10) 0.058(5) 0.060(6) -0.011(5) 0.064(7) -0.016(7)
C2 0.138(10) 0.060(6) 0.062(6) -0.021(5) 0.065(7) -0.025(7)
C3 0.085(5) 0.050(4) 0.043(3) 0.000(3) 0.041(3) 0.001(3)
C4 0.169(15) 0.076(6) 0.058(7) -0.023(5) 0.069(9) -0.055(9)
C5 0.154(14) 0.075(6) 0.066(7) -0.025(5) 0.072(10) -0.050(9)
N1' 0.073(4) 0.042(3) 0.036(3) -0.006(2) 0.030(3) -0.006(3)
C1' 0.136(10) 0.058(5) 0.060(6) -0.011(5) 0.064(7) -0.016(7)
C2' 0.138(10) 0.060(6) 0.062(6) -0.021(5) 0.065(7) -0.025(7)
C3' 0.085(5) 0.050(4) 0.043(3) 0.000(3) 0.041(3) 0.001(3)
C4' 0.169(15) 0.076(6) 0.058(7) -0.023(5) 0.069(9) -0.055(9)
C5' 0.154(14) 0.075(6) 0.066(7) -0.025(5) 0.072(10) -0.050(9)
N2 0.062(3) 0.045(4) 0.034(2) -0.001(2) 0.027(2) 0.004(2)
C8 0.083(10) 0.062(5) 0.033(7) -0.010(5) 0.026(7) -0.010(7)
C7 0.095(12) 0.054(5) 0.037(6) -0.007(5) 0.026(7) -0.013(7)
C6 0.080(5) 0.054(4) 0.039(3) -0.006(3) 0.035(3) -0.003(3)
C10 0.144(16) 0.057(5) 0.071(9) -0.013(5) 0.073(11) -0.008(9)
C9 0.113(13) 0.058(6) 0.069(8) 0.003(6) 0.062(9) -0.002(8)
N2' 0.062(3) 0.045(4) 0.034(2) -0.001(2) 0.027(2) 0.004(2)
C8' 0.083(10) 0.062(5) 0.033(7) -0.010(5) 0.026(7) -0.010(7)
C7' 0.095(12) 0.054(5) 0.037(6) -0.007(5) 0.026(7) -0.013(7)
C6' 0.080(5) 0.054(4) 0.039(3) -0.006(3) 0.035(3) -0.003(3)
C10' 0.144(16) 0.057(5) 0.071(9) -0.013(5) 0.073(11) -0.008(9)
C9' 0.113(13) 0.058(6) 0.069(8) 0.003(6) 0.062(9) -0.002(8)
C11 0.050(3) 0.029(3) 0.044(3) -0.003(2) 0.030(3) -0.005(2)
C12 0.057(3) 0.029(3) 0.051(3) -0.001(2) 0.027(3) -0.008(2)
C13 0.065(4) 0.037(4) 0.101(6) 0.005(4) 0.022(4) -0.010(3)
C14 0.098(6) 0.036(4) 0.132(8) 0.028(4) 0.036(6) 0.000(4)
C15 0.102(6) 0.042(4) 0.075(5) -0.005(3) 0.037(4) -0.030(4)
C16 0.116(7) 0.048(5) 0.077(5) -0.009(4) 0.003(5) -0.037(5)
C17 0.091(5) 0.045(4) 0.076(5) 0.013(4) 0.003(4) -0.022(4)
C18 0.090(9) 0.036(4) 0.091(6) 0.000(4) 0.041(6) -0.018(5)
C19 0.109(10) 0.049(6) 0.134(12) -0.017(6) 0.081(10) -0.023(7)
C20 0.085(8) 0.055(6) 0.111(10) -0.007(6) 0.062(9) -0.025(6)
C21 0.069(5) 0.034(3) 0.062(4) -0.001(3) 0.025(4) -0.015(3)
C22 0.068(10) 0.038(5) 0.078(8) -0.004(6) 0.035(8) -0.011(6)
C23 0.093(10) 0.046(5) 0.068(9) -0.005(6) 0.038(8) -0.026(6)
C18' 0.090(9) 0.036(4) 0.091(6) 0.000(4) 0.041(6) -0.018(5)
C19' 0.109(10) 0.049(6) 0.134(12) -0.017(6) 0.081(10) -0.023(7)
C20' 0.085(8) 0.055(6) 0.111(10) -0.007(6) 0.062(9) -0.025(6)
C21' 0.069(5) 0.034(3) 0.062(4) -0.001(3) 0.025(4) -0.015(3)
C22' 0.068(10) 0.038(5) 0.078(8) -0.004(6) 0.035(8) -0.011(6)
C23' 0.093(10) 0.046(5) 0.068(9) -0.005(6) 0.038(8) -0.026(6)
C24 0.052(3) 0.033(3) 0.058(3) 0.004(3) 0.020(3) -0.005(3)
C25 0.035(3) 0.078(5) 0.047(3) 0.003(3) 0.013(2) -0.002(3)
C26 0.044(3) 0.075(4) 0.039(3) 0.002(3) 0.015(2) -0.003(3)
C27 0.040(3) 0.045(3) 0.044(3) -0.004(2) 0.013(2) -0.003(2)
C28 0.040(3) 0.084(5) 0.047(3) 0.002(3) 0.017(3) -0.002(3)
C29 0.043(3) 0.078(5) 0.039(3) 0.004(3) 0.012(3) -0.005(3)
C30 0.038(3) 0.052(4) 0.053(3) -0.007(3) 0.017(3) -0.003(3)
C31 0.038(3) 0.058(4) 0.079(5) -0.015(3) 0.016(3) -0.003(3)
C32 0.051(4) 0.060(5) 0.162(9) -0.030(5) 0.029(5) -0.007(4)
C33 0.063(5) 0.071(6) 0.175(10) -0.026(6) 0.040(6) 0.006(4)
C34 0.044(4) 0.084(6) 0.096(6) -0.006(5) 0.017(4) -0.007(4)
C35 0.048(4) 0.108(7) 0.146(9) -0.057(7) 0.005(5) -0.010(5)
C36 0.049(4) 0.095(7) 0.170(10) -0.057(7) 0.018(5) -0.010(4)
O1 0.045(2) 0.047(2) 0.059(2) -0.0141(19) 0.0170(19) -0.0046(19)
O2 0.045(2) 0.047(3) 0.071(3) -0.009(2) 0.021(2) -0.0056(19)
O3 0.054(2) 0.034(2) 0.059(2) 0.0020(18) 0.023(2) 0.0007(18)
O4 0.050(2) 0.038(2) 0.043(2) -0.0034(16) 0.0178(19) -0.0097(17)
O9 0.096(4) 0.039(3) 0.104(4) -0.008(2) 0.063(3) -0.020(2)
O10 0.070(3) 0.035(2) 0.059(2) 0.0022(18) 0.031(2) -0.0083(19)
O11 0.059(2) 0.029(2) 0.056(3) -0.0024(18) 0.026(2) 0.000(2)
N3 0.041(2) 0.045(3) 0.040(2) 0.000(2) 0.011(2) -0.003(2)
N4 0.19(2) 0.055(10) 0.167(18) -0.032(11) 0.135(18) -0.069(12)
O5 0.225(17) 0.070(8) 0.146(12) 0.000(8) 0.123(13) -0.017(9)
O6 0.10(3) 0.17(4) 0.10(2) -0.11(3) 0.01(2) 0.00(2)
O7 0.208(17) 0.062(8) 0.135(12) -0.001(8) 0.117(13) -0.019(9)
N5 0.165(19) 0.051(10) 0.152(17) -0.026(11) 0.116(17) -0.061(11)
O8 0.16(2) 0.18(2) 0.19(2) 0.004(18) 0.102(19) -0.050(17)
N5' 0.165(19) 0.051(10) 0.152(17) -0.026(11) 0.116(17) -0.061(11)
O7' 0.208(17) 0.062(8) 0.135(12) -0.001(8) 0.117(13) -0.019(9)
O8' 0.16(2) 0.18(2) 0.19(2) 0.004(18) 0.102(19) -0.050(17)

loop_
_atom_type_symbol
_atom_type_description
_atom_type_scat_dispersion_real
_atom_type_scat_dispersion_imag
_atom_type_scat_source
C C 0.0033 0.0016 'International Tables Vol C Tables 4.2.6.8 and 6.1.1.4'
H H 0.0000 0.0000 'International Tables Vol C Tables 4.2.6.8 and 6.1.1.4'
Co Co 0.3494 0.9721 'International Tables Vol C Tables 4.2.6.8 and 6.1.1.4'
N N 0.0061 0.0033 'International Tables Vol C Tables 4.2.6.8 and 6.1.1.4'
O O 0.0106 0.0060 'International Tables Vol C Tables 4.2.6.8 and 6.1.1.4'

loop_
_geom_angle_atom_site_label_1
_geom_angle_atom_site_label_2
_geom_angle_atom_site_label_3
_geom_angle
_geom_angle_site_symmetry_1
_geom_angle_site_symmetry_3
O3 Co1 O4 112.11(16) . 5_776
O3 Co1 N2 91.7(4) . 6_576
O4 Co1 N2 95.5(5) 5_776 6_576
O3 Co1 N1 87.8(3) . .
O4 Co1 N1 90.0(2) 5_776 .
N2 Co1 N1 174.3(4) 6_576 .
O3 Co1 N1' 85.1(5) . .
O4 Co1 N1' 87.4(4) 5_776 .
N2 Co1 N1' 176.3(6) 6_576 .
N1 Co1 N1' 4.8(6) . .
O3 Co1 O1 154.25(15) . .
O4 Co1 O1 93.48(15) 5_776 .
N2 Co1 O1 88.6(3) 6_576 .
N1 Co1 O1 89.4(3) . .
N1' Co1 O1 93.5(5) . .
O3 Co1 N2' 94.3(9) . 6_576
O4 Co1 N2' 93.6(10) 5_776 6_576
N2 Co1 N2' 2.9(14) 6_576 6_576
N1 Co1 N2' 174.9(7) . 6_576
N1' Co1 N2' 179.1(11) . 6_576
O1 Co1 N2' 86.7(7) . 6_576
O3 Co1 O2 94.49(16) . .
O4 Co1 O2 152.97(16) 5_776 .
N2 Co1 O2 88.2(4) 6_576 .
N1 Co1 O2 86.1(2) . .
N1' Co1 O2 90.3(4) . .
O1 Co1 O2 59.78(15) . .
N2' Co1 O2 89.0(8) 6_576 .
O3 Co1 C30 124.41(18) . .
O4 Co1 C30 123.19(18) 5_776 .
N2 Co1 C30 88.6(3) 6_576 .
N1 Co1 C30 87.0(2) . .
N1' Co1 C30 91.8(5) . .
O1 Co1 C30 29.84(17) . .
N2' Co1 C30 87.9(7) 6_576 .
O2 Co1 C30 29.94(17) . .
O10 Co2 O10 180.00(10) 7_656 .
O10 Co2 O11 89.02(16) 7_656 7_656
O10 Co2 O11 90.98(16) . 7_656
O10 Co2 O11 90.98(16) 7_656 .
O10 Co2 O11 89.02(16) . .
O11 Co2 O11 180.00(19) 7_656 .
O10 Co2 N3 92.09(16) 7_656 7_656
O10 Co2 N3 87.91(16) . 7_656
O11 Co2 N3 90.77(17) 7_656 7_656
O11 Co2 N3 89.23(17) . 7_656
O10 Co2 N3 87.91(16) 7_656 .
O10 Co2 N3 92.09(16) . .
O11 Co2 N3 89.23(17) 7_656 .
O11 Co2 N3 90.77(17) . .
N3 Co2 N3 180.000(1) 7_656 .
C1 N1 C5 120.0 . .
C1 N1 Co1 117.4(4) . .
C5 N1 Co1 122.5(4) . .
N1 C1 C2 120.0 . .
N1 C1 H1A 120.0 . .
C2 C1 H1A 120.0 . .
C3 C2 C1 120.0 . .
C3 C2 H2A 120.0 . .
C1 C2 H2A 120.0 . .
C4 C3 C2 120.0 . .
C4 C3 C6 120.5(7) . .
C2 C3 C6 119.3(7) . .
C5 C4 C3 120.0 . .
C5 C4 H4A 120.0 . .
C3 C4 H4A 120.0 . .
C4 C5 N1 120.0 . .
C4 C5 H5A 120.0 . .
N1 C5 H5A 120.0 . .
C1' N1' C5' 120.0 . .
C1' N1' Co1 117.7(9) . .
C5' N1' Co1 122.1(9) . .
N1' C1' C2' 120.0 . .
N1' C1' H1'A 120.0 . .
C2' C1' H1'A 120.0 . .
C3' C2' C1' 120.0 . .
C3' C2' H2'A 120.0 . .
C1' C2' H2'A 120.0 . .
C2' C3' C4' 120.0 . .
C2' C3' C6' 121(2) . .
C4' C3' C6' 119(2) . .
C5' C4' C3' 120.0 . .
C5' C4' H4'A 120.0 . .
C3' C4' H4'A 120.0 . .
C4' C5' N1' 120.0 . .
C4' C5' H5'A 120.0 . .
N1' C5' H5'A 120.0 . .
C8 N2 C9 120.0 . .
C8 N2 Co1 116.5(8) . 6_575
C9 N2 Co1 123.5(8) . 6_575
N2 C8 C7 120.0 . .
N2 C8 H8A 120.0 . .
C7 C8 H8A 120.0 . .
C8 C7 C6 120.0 . .
C8 C7 H7A 120.0 . .
C6 C7 H7A 120.0 . .
C10 C6 C7 120.0 . .
C10 C6 C3 119.6(10) . .
C7 C6 C3 120.4(10) . .
C6 C10 C9 120.0 . .
C6 C10 H10A 120.0 . .
C9 C10 H10A 120.0 . .
C10 C9 N2 120.0 . .
C10 C9 H9A 120.0 . .
N2 C9 H9A 120.0 . .
C8' N2' C9' 120.0 . .
C8' N2' Co1 122.1(18) . 6_575
C9' N2' Co1 117.9(18) . 6_575
C7' C8' N2' 120.0 . .
C7' C8' H8'A 120.0 . .
N2' C8' H8'A 120.0 . .
C8' C7' C6' 120.0 . .
C8' C7' H7'A 120.0 . .
C6' C7' H7'A 120.0 . .
C10' C6' C7' 120.0 . .
C10' C6' C3' 126(3) . .
C7' C6' C3' 114(3) . .
C9' C10' C6' 120.0 . .
C9' C10' H10B 120.0 . .
C6' C10' H10B 120.0 . .
C10' C9' N2' 120.0 . .
C10' C9' H9'A 120.0 . .
N2' C9' H9'A 120.0 . .
O4 C11 O3 125.7(5) . .
O4 C11 C12 117.6(5) . .
O3 C11 C12 116.8(5) . .
C13 C12 C17 117.7(6) . .
C13 C12 C11 121.6(6) . .
C17 C12 C11 120.6(5) . .
C12 C13 C14 120.9(7) . .
C12 C13 H13C 119.5 . .
C14 C13 H13C 119.5 . .
C15 C14 C13 120.9(7) . .
C15 C14 H14A 119.5 . .
C13 C14 H14A 119.5 . .
C14 C15 C16 116.9(6) . .
C14 C15 C18' 111.6(11) . .
C16 C15 C18' 131.0(12) . .
C14 C15 C18 123.2(8) . .
C16 C15 C18 119.8(8) . .
C18' C15 C18 14.2(12) . .
C17 C16 C15 122.0(7) . .
C17 C16 N5' 111.7(12) . .
C15 C16 N5' 124.7(13) . .
C16 C17 C12 121.4(7) . .
C16 C17 H17A 119.3 . .
C12 C17 H17A 119.3 . .
C19 C18 C23 120.0 . .
C19 C18 C15 121.7(8) . .
C23 C18 C15 117.8(8) . .
C18 C19 C20 120.0 . .
C18 C19 H19A 120.0 . .
C20 C19 H19A 120.0 . .
C21 C20 C19 120.0 . .
C21 C20 H20A 120.0 . .
C19 C20 H20A 120.0 . .
C22 C21 C20 120.0 . .
C22 C21 C24 118.7(7) . .
C20 C21 C24 121.2(7) . .
C21 C22 C23 120.0 . .
C21 C22 H22A 120.0 . .
C23 C22 H22A 120.0 . .
C22 C23 C18 120.0 . .
C22 C23 N5 111.6(11) . .
C18 C23 N5 128.1(11) . .
C19' C18' C23' 120.0 . .
C19' C18' C15 115.1(15) . .
C23' C18' C15 123.6(15) . .
C18' C19' C20' 120.0 . .
C18' C19' H19B 120.0 . .
C20' C19' H19B 120.0 . .
C21' C20' C19' 120.0 . .
C21' C20' H20B 120.0 . .
C19' C20' H20B 120.0 . .
C22' C21' C20' 120.0 . .
C22' C21' C24 120.8(15) . .
C20' C21' C24 119.2(14) . .
C23' C22' C21' 120.0 . .
C23' C22' H22B 120.0 . .
C21' C22' H22B 120.0 . .
C22' C23' C18' 120.0 . .
C22' C23' H23A 120.0 . .
C18' C23' H23A 120.0 . .
O9 C24 O10 125.3(5) . .
O9 C24 C21 118.9(6) . .
O10 C24 C21 115.8(7) . .
O9 C24 C21' 115.6(10) . .
O10 C24 C21' 118.9(10) . .
C21 C24 C21' 6.1(10) . .
N3 C25 C26 124.6(5) . .
N3 C25 H25A 117.7 . .
C26 C25 H25A 117.7 . .
C27 C26 C25 119.9(5) . .
C27 C26 H26A 120.0 . .
C25 C26 H26A 120.0 . .
C26 C27 C28 116.1(5) . .
C26 C27 C27 122.1(6) . 2_655
C28 C27 C27 121.7(6) . 2_655
C29 C28 C27 120.5(5) . .
C29 C28 H28A 119.7 . .
C27 C28 H28A 119.7 . .
N3 C29 C28 123.0(5) . .
N3 C29 H29A 118.5 . .
C28 C29 H29A 118.5 . .
O1 C30 O2 121.4(5) . .
O1 C30 C31 119.8(5) . .
O2 C30 C31 118.8(5) . .
O1 C30 Co1 59.8(3) . .
O2 C30 Co1 61.6(3) . .
C31 C30 Co1 177.0(5) . .
C32 C31 C36 118.8(7) . .
C32 C31 C30 120.4(6) . .
C36 C31 C30 120.7(6) . .
C31 C32 C33 119.2(7) . .
C31 C32 H32A 120.4 . .
C33 C32 H32A 120.4 . .
C34 C33 C32 123.3(8) . .
C34 C33 H33A 118.3 . .
C32 C33 H33A 118.3 . .
C33 C34 C35 116.6(7) . .
C33 C34 C34 119.9(6) . 2_655
C35 C34 C34 123.6(6) . 2_655
C34 C35 C36 121.7(8) . .
C34 C35 N4 130.2(15) . .
C36 C35 N4 107.9(14) . .
C31 C36 C35 120.2(8) . .
C31 C36 H36A 119.9 . .
C35 C36 H36A 119.9 . .
C30 O1 Co1 90.4(3) . .
C30 O2 Co1 88.4(3) . .
C11 O3 Co1 149.1(4) . .
C11 O4 Co1 125.9(3) . 5_776
C24 O10 Co2 131.2(4) . .
Co2 O11 H11A 93(6) . .
Co2 O11 H11B 132(6) . .
H11A O11 H11B 119(9) . .
C25 N3 C29 115.9(5) . .
C25 N3 Co2 122.8(4) . .
C29 N3 Co2 121.4(4) . .
O5 N4 O6 123(2) . .
O5 N4 C35 132(4) . .
O6 N4 C35 99(2) . .
O7 N5 O8 117.7(18) . .
O7 N5 C23 123.6(19) . .
O8 N5 C23 115(2) . .
O7' N5' O8' 118(2) . .
O7' N5' C16 111(2) . .
O8' N5' C16 131(2) . .

loop_
_geom_bond_atom_site_label_1
_geom_bond_atom_site_label_2
_geom_bond_distance
_geom_bond_site_symmetry_2
Co1 O3 1.995(4) .
Co1 O4 2.037(4) 5_776
Co1 N2 2.121(11) 6_576
Co1 N1 2.157(5) .
Co1 N1' 2.161(11) .
Co1 O1 2.167(4) .
Co1 N2' 2.18(2) 6_576
Co1 O2 2.207(4) .
Co1 C30 2.508(6) .
Co2 O10 2.077(4) 7_656
Co2 O10 2.077(4) .
Co2 O11 2.087(4) 7_656
Co2 O11 2.087(4) .
Co2 N3 2.193(4) 7_656
Co2 N3 2.193(4) .
N1 C1 1.3900 .
N1 C5 1.3900 .
C1 C2 1.3900 .
C1 H1A 0.9300 .
C2 C3 1.3900 .
C2 H2A 0.9300 .
C3 C4 1.3900 .
C3 C6 1.537(12) .
C4 C5 1.3900 .
C4 H4A 0.9300 .
C5 H5A 0.9300 .
N1' C1' 1.3900 .
N1' C5' 1.3900 .
C1' C2' 1.3900 .
C1' H1'A 0.9300 .
C2' C3' 1.3900 .
C2' H2'A 0.9300 .
C3' C4' 1.3900 .
C3' C6' 1.48(3) .
C4' C5' 1.3900 .
C4' H4'A 0.9300 .
C5' H5'A 0.9300 .
N2 C8 1.3900 .
N2 C9 1.3900 .
N2 Co1 2.121(11) 6_575
C8 C7 1.3900 .
C8 H8A 0.9300 .
C7 C6 1.3900 .
C7 H7A 0.9300 .
C6 C10 1.3900 .
C10 C9 1.3900 .
C10 H10A 0.9300 .
C9 H9A 0.9300 .
N2' C8' 1.3900 .
N2' C9' 1.3900 .
N2' Co1 2.18(2) 6_575
C8' C7' 1.3900 .
C8' H8'A 0.9300 .
C7' C6' 1.3900 .
C7' H7'A 0.9300 .
C6' C10' 1.3900 .
C10' C9' 1.3900 .
C10' H10B 0.9300 .
C9' H9'A 0.9300 .
C11 O4 1.251(6) .
C11 O3 1.252(6) .
C11 C12 1.499(7) .
C12 C13 1.363(9) .
C12 C17 1.374(9) .
C13 C14 1.400(10) .
C13 H13C 0.9300 .
C14 C15 1.370(11) .
C14 H14A 0.9300 .
C15 C16 1.380(11) .
C15 C18' 1.510(19) .
C15 C18 1.523(10) .
C16 C17 1.358(10) .
C16 N5' 1.482(18) .
C17 H17A 0.9300 .
C18 C19 1.3900 .
C18 C23 1.3900 .
C19 C20 1.3900 .
C19 H19A 0.9300 .
C20 C21 1.3900 .
C20 H20A 0.9300 .
C21 C22 1.3900 .
C21 C24 1.504(10) .
C22 C23 1.3900 .
C22 H22A 0.9300 .
C23 N5 1.469(14) .
C18' C19' 1.3900 .
C18' C23' 1.3900 .
C19' C20' 1.3900 .
C19' H19B 0.9300 .
C20' C21' 1.3900 .
C20' H20B 0.9300 .
C21' C22' 1.3900 .
C21' C24 1.527(18) .
C22' C23' 1.3900 .
C22' H22B 0.9300 .
C23' H23A 0.9300 .
C24 O9 1.246(7) .
C24 O10 1.256(7) .
C25 N3 1.318(7) .
C25 C26 1.372(8) .
C25 H25A 0.9300 .
C26 C27 1.371(8) .
C26 H26A 0.9300 .
C27 C28 1.387(8) .
C27 C27 1.495(10) 2_655
C28 C29 1.368(8) .
C28 H28A 0.9300 .
C29 N3 1.347(7) .
C29 H29A 0.9300 .
C30 O1 1.248(7) .
C30 O2 1.252(7) .
C30 C31 1.496(8) .
C31 C32 1.350(10) .
C31 C36 1.358(10) .
C32 C33 1.402(11) .
C32 H32A 0.9300 .
C33 C34 1.335(11) .
C33 H33A 0.9300 .
C34 C35 1.359(11) .
C34 C34 1.488(14) 2_655
C35 C36 1.396(10) .
C35 N4 1.488(19) .
C36 H36A 0.9300 .
O4 Co1 2.037(4) 5_776
O11 H11A 0.73(8) .
O11 H11B 0.73(7) .
N4 O5 1.199(19) .
N4 O6 1.203(18) .
O7 N5 1.147(15) .
N5 O8 1.233(19) .
N5' O7' 1.187(17) .
N5' O8' 1.214(18) .
O13C O13B 0.99(9) .
